data_7035472
loop_
_publ_author_name
'Chen, Ming'
'Tang, Xiao-Yan'
'Yang, Shui-Ping'
'Li, Huan-Huan'
'Zhao, Hai-Qing'
'Jiang, Zhi-Hong'
'Chen, Jin-Xiang'
'Chen, Wen-Hua'

_publ_section_title
;
 Five water-soluble zwitterionic copper(ii)-carboxylate polymers: role of
 dipyridyl coligands in enhancing the DNA-binding, cleaving and anticancer
 activities.
;
_journal_issue 29
_journal_name_full 'Dalton transactions (Cambridge, England : 2003)'
_journal_page_first 13369
_journal_page_last 13377
_journal_paper_doi 10.1039/c5dt01648g
_journal_volume 44
_journal_year 2015
_chemical_formula_moiety '2(C21 H13 Cu N3 O7), 6(H2 O), 2(H O0.50)'
_chemical_formula_sum 'C42 H40 Cu2 N6 O21'
_chemical_formula_weight 1091.88
_chemical_name_systematic
;
 ?
;
_space_group_crystal_system triclinic
_space_group_IT_number 2
_space_group_name_Hall '-P 1'
_space_group_name_H-M_alt 'P -1'
_symmetry_space_group_name_Hall '-P 1'
_symmetry_space_group_name_H-M 'P -1'
_atom_sites_solution_hydrogens mixed
_audit_creation_method SHELXL-2013
_audit_update_record
;
2015-06-02 deposited with the CCDC.
2015-06-17 downloaded from the CCDC.
;
_cell_angle_alpha 112.47(3)
_cell_angle_beta 93.34(3)
_cell_angle_gamma 99.01(3)
_cell_formula_units_Z 1
_cell_length_a 8.6748(17)
_cell_length_b 11.213(2)
_cell_length_c 12.653(3)
_cell_measurement_reflns_used 3216
_cell_measurement_temperature 173(2)
_cell_measurement_theta_max 24.74
_cell_measurement_theta_min 2.40
_cell_volume 1113.8(5)
_computing_cell_refinement 'ApexII (Bruker, 2011)'
_computing_data_collection 'ApexII (Bruker, 2011)'
_computing_data_reduction 'ApexII (Bruker, 2011)'
_computing_molecular_graphics 'Diamond 3.2f (Crystal Impact GbR, 1997-2010)'
_computing_publication_material 'publCIF (Westrip, 2010)'
_computing_structure_refinement 'SHELXL-97 (Sheldrick, 2008)'
_computing_structure_solution 'SHELXS-97 (Sheldrick, 2008)'
_diffrn_ambient_temperature 173(2)
_diffrn_measured_fraction_theta_full 0.958
_diffrn_measured_fraction_theta_max 0.993
_diffrn_measurement_device_type 'Bruker ApexII'
_diffrn_measurement_method 'phi and omega scans'
_diffrn_radiation_type MoK\a
_diffrn_radiation_wavelength 0.71073
_diffrn_reflns_av_R_equivalents 0.0281
_diffrn_reflns_av_unetI/netI 0.0460
_diffrn_reflns_laue_measured_fraction_full 0.958
_diffrn_reflns_laue_measured_fraction_max 0.993
_diffrn_reflns_limit_h_max 10
_diffrn_reflns_limit_h_min -10
_diffrn_reflns_limit_k_max 11
_diffrn_reflns_limit_k_min -13
_diffrn_reflns_limit_l_max 14
_diffrn_reflns_limit_l_min -14
_diffrn_reflns_number 7035
_diffrn_reflns_point_group_measured_fraction_full 0.958
_diffrn_reflns_point_group_measured_fraction_max 0.993
_diffrn_reflns_theta_full 25.000
_diffrn_reflns_theta_max 24.711
_diffrn_reflns_theta_min 1.756
_diffrn_standards_decay_% 0
_diffrn_standards_interval_count 0
_diffrn_standards_interval_time 0
_diffrn_standards_number 0
_exptl_absorpt_coefficient_mu 1.048
_exptl_absorpt_correction_T_max 0.811
_exptl_absorpt_correction_T_min 0.738
_exptl_absorpt_correction_type multi-scan
_exptl_absorpt_process_details 'SADABS, (Sheldrick 2008)'
_exptl_crystal_colour Blue
_exptl_crystal_density_diffrn 1.628
_exptl_crystal_description block
_exptl_crystal_F_000 560
_exptl_crystal_size_max 0.400
_exptl_crystal_size_mid 0.250
_exptl_crystal_size_min 0.200
_refine_diff_density_max 1.371
_refine_diff_density_min -0.573
_refine_diff_density_rms 0.134
_refine_ls_extinction_method none
_refine_ls_goodness_of_fit_ref 1.115
_refine_ls_hydrogen_treatment mixed
_refine_ls_matrix_type full
_refine_ls_number_parameters 341
_refine_ls_number_reflns 3763
_refine_ls_number_restraints 9
_refine_ls_restrained_S_all 1.117
_refine_ls_R_factor_all 0.0709
_refine_ls_R_factor_gt 0.0649
_refine_ls_shift/su_max 0.000
_refine_ls_shift/su_mean 0.000
_refine_ls_structure_factor_coef Fsqd
_refine_ls_weighting_details
;
 w=1/[\s^2^(Fo^2^)+(0.0637P)^2^+8.5537P]
 where P=(Fo^2^+2Fc^2^)/3
;
_refine_ls_weighting_scheme calc
_refine_ls_wR_factor_gt 0.1702
_refine_ls_wR_factor_ref 0.1734
_reflns_Friedel_coverage 0.000
_reflns_number_gt 3414
_reflns_number_total 3763
_reflns_threshold_expression 'I > 2\s(I)'
_cod_data_source_file c5dt01648g2.cif
_cod_data_source_block Cpx5
_cod_depositor_comments 'Adding full bibliography for 7035468--7035472.cif.'
_cod_database_code 7035472
_shelx_space_group_comment
;
The symmetry employed for this shelxl refinement is uniquely defined
by the following loop, which should always be used as a source of
symmetry information in preference to the above space-group names.
They are only intended as comments.
;
_shelx_estimated_absorpt_t_min 0.755
_shelx_estimated_absorpt_t_max 0.829
_shelxl_version_number 2013-2

loop_
_space_group_symop_operation_xyz
'x, y, z'
'-x, -y, -z'

loop_
_atom_site_label
_atom_site_type_symbol
_atom_site_fract_x
_atom_site_fract_y
_atom_site_fract_z
_atom_site_U_iso_or_equiv
_atom_site_adp_type
_atom_site_occupancy
_atom_site_site_symmetry_order
_atom_site_calc_flag
_atom_site_refinement_flags_posn
_atom_site_refinement_flags_adp
_atom_site_refinement_flags_occupancy
_atom_site_disorder_assembly
_atom_site_disorder_group
Cu1 Cu 0.30737(7) 0.10495(6) 0.26886(6) 0.0131(2) Uani 1 1 d D . . . .
O1 O 0.4275(4) 0.1206(4) 0.1456(3) 0.0182(8) Uani 1 1 d . . . . .
O1WA O 0.1317(5) -0.0566(4) 0.1265(4) 0.0089(9) Uani 0.837(7) 1 d D . P A 1
O1WB O 0.0688(15) -0.0228(17) 0.2033(18) 0.0089(9) Uani 0.163(7) 1 d D . P A 2
O2 O 0.6331(5) 0.2522(4) 0.2758(4) 0.0244(9) Uani 1 1 d . . . . .
O2W O -0.2051(5) -0.0894(5) 0.0628(4) 0.0289(10) Uani 1 1 d D . . . .
H1W2 H -0.248(8) -0.102(8) 0.007(4) 0.035 Uiso 1 1 d D U . . .
H2W2 H -0.134(6) -0.059(7) 0.105(5) 0.035 Uiso 1 1 d D U . . .
O3 O 0.8271(4) 0.6670(4) 0.0816(4) 0.0206(9) Uani 1 1 d . . . . .
O3W O 0.4444(5) 0.4350(5) 0.0833(5) 0.0348(11) Uani 1 1 d D . . . .
H1W3 H 0.391(8) 0.420(8) 0.030(4) 0.042 Uiso 1 1 d D U . . .
H2W3 H 0.428(9) 0.436(9) 0.140(3) 0.042 Uiso 1 1 d D U . . .
O4 O 1.0815(5) 0.7202(4) 0.1553(4) 0.0254(10) Uani 1 1 d . . . . .
O4W O 0.8481(11) 0.4890(6) 0.4373(7) 0.093(3) Uani 1 1 d . . . . .
H1W4 H 0.8150 0.4197 0.3768 0.112 Uiso 1 1 d R U . . .
H2W4 H 0.9213 0.5367 0.4213 0.112 Uiso 1 1 d R U . . .
O5 O 1.1670(5) 0.2194(4) 0.2559(4) 0.0235(9) Uani 1 1 d . . . . .
O5W O 1.4619(15) 0.4469(13) 0.5031(11) 0.061(3) Uani 0.5 1 d . . P B -1
H1W5 H 1.4708 0.4848 0.4564 0.073 Uiso 0.5 1 d R U P B -1
H2W5 H 1.3750 0.4568 0.5299 0.073 Uiso 0.5 1 d R U P B -1
O6 O 1.3257(5) 0.4081(4) 0.2780(4) 0.0331(11) Uani 1 1 d . . . . .
N1 N 0.2381(6) 0.1207(5) 0.4227(4) 0.0224(11) Uani 1 1 d . . . . .
N2 N 0.4020(5) -0.0414(5) 0.2868(4) 0.0154(10) Uani 1 1 d . . . . .
N3 N 0.7917(5) 0.3067(4) 0.1121(4) 0.0125(9) Uani 1 1 d . . . . .
C1 C 0.1648(8) 0.2079(7) 0.4931(5) 0.0293(15) Uani 1 1 d . . . . .
H1 H 0.1455 0.2797 0.4755 0.035 Uiso 1 1 calc R U . . .
C2 C 0.1142(8) 0.1972(7) 0.5943(6) 0.0331(16) Uani 1 1 d . . . . .
H2 H 0.0631 0.2620 0.6439 0.040 Uiso 1 1 calc R U . . .
C3 C 0.1390(8) 0.0930(7) 0.6208(6) 0.0315(15) Uani 1 1 d . . . . .
H3 H 0.1044 0.0855 0.6882 0.038 Uiso 1 1 calc R U . . .
C4 C 0.2159(7) -0.0026(6) 0.5475(5) 0.0259(14) Uani 1 1 d . . . . .
C5 C 0.2470(8) -0.1156(7) 0.5657(6) 0.0308(15) Uani 1 1 d . . . . .
H5 H 0.2144 -0.1297 0.6311 0.037 Uiso 1 1 calc R U . . .
C6 C 0.3228(8) -0.2035(7) 0.4906(6) 0.0304(15) Uani 1 1 d . . . . .
H6 H 0.3395 -0.2787 0.5038 0.036 Uiso 1 1 calc R U . . .
C7 C 0.3779(7) -0.1847(6) 0.3920(5) 0.0232(13) Uani 1 1 d . . . . .
C8 C 0.4615(7) -0.2682(6) 0.3123(6) 0.0282(14) Uani 1 1 d . . . . .
H8 H 0.4797 -0.3467 0.3187 0.034 Uiso 1 1 calc R U . . .
C9 C 0.5152(7) -0.2355(6) 0.2270(6) 0.0262(14) Uani 1 1 d . . . . .
H9 H 0.5742 -0.2897 0.1744 0.031 Uiso 1 1 calc R U . . .
C10 C 0.4840(6) -0.1220(5) 0.2164(5) 0.0174(12) Uani 1 1 d . . . . .
H10 H 0.5233 -0.1011 0.1558 0.021 Uiso 1 1 calc R U . . .
C11 C 0.3504(7) -0.0723(6) 0.3734(5) 0.0207(12) Uani 1 1 d . . . . .
C12 C 0.2660(7) 0.0163(6) 0.4502(5) 0.0211(13) Uani 1 1 d . . . . .
C13 C 0.5652(6) 0.1967(5) 0.1771(5) 0.0161(12) Uani 1 1 d . . . . .
C14 C 0.6393(6) 0.2097(5) 0.0746(5) 0.0141(11) Uani 1 1 d . . . . .
H14A H 0.6579 0.1228 0.0227 0.017 Uiso 1 1 calc R U . . .
H14B H 0.5653 0.2381 0.0307 0.017 Uiso 1 1 calc R U . . .
C15 C 0.7989(6) 0.4239(5) 0.1021(4) 0.0123(11) Uani 1 1 d . . . . .
H15 H 0.7080 0.4429 0.0710 0.015 Uiso 1 1 calc R U . . .
C16 C 0.9381(6) 0.5153(5) 0.1372(4) 0.0118(11) Uani 1 1 d . . . . .
C17 C 1.0686(6) 0.4851(5) 0.1858(5) 0.0147(11) Uani 1 1 d . . . . .
H17 H 1.1650 0.5472 0.2117 0.018 Uiso 1 1 calc R U . . .
C18 C 1.0580(6) 0.3654(5) 0.1962(5) 0.0148(11) Uani 1 1 d . . . . .
C19 C 0.9172(6) 0.2763(5) 0.1573(5) 0.0139(11) Uani 1 1 d . . . . .
H19 H 0.9087 0.1932 0.1623 0.017 Uiso 1 1 calc R U . . .
C20 C 1.1976(7) 0.3309(6) 0.2487(5) 0.0169(12) Uani 1 1 d . . . . .
C21 C 0.9493(6) 0.6453(5) 0.1233(5) 0.0140(11) Uani 1 1 d . . . . .

loop_
_atom_site_aniso_label
_atom_site_aniso_U_11
_atom_site_aniso_U_22
_atom_site_aniso_U_33
_atom_site_aniso_U_23
_atom_site_aniso_U_13
_atom_site_aniso_U_12
Cu1 0.0114(4) 0.0144(4) 0.0196(4) 0.0127(3) 0.0028(3) 0.0040(3)
O1 0.0097(19) 0.020(2) 0.028(2) 0.0140(18) 0.0018(16) 0.0009(16)
O1WA 0.006(2) 0.006(2) 0.016(2) 0.0063(17) -0.0027(16) -0.0018(15)
O1WB 0.006(2) 0.006(2) 0.016(2) 0.0063(17) -0.0027(16) -0.0018(15)
O2 0.019(2) 0.035(2) 0.022(2) 0.017(2) 0.0013(18) -0.0002(18)
O2W 0.023(2) 0.030(3) 0.032(3) 0.015(2) -0.0093(19) 0.001(2)
O3 0.015(2) 0.020(2) 0.033(2) 0.0168(19) 0.0002(17) 0.0061(16)
O3W 0.018(2) 0.046(3) 0.045(3) 0.024(3) -0.001(2) 0.005(2)
O4 0.017(2) 0.018(2) 0.048(3) 0.024(2) -0.0051(19) -0.0022(17)
O4W 0.139(8) 0.031(3) 0.093(6) 0.006(4) 0.027(5) 0.016(4)
O5 0.017(2) 0.028(2) 0.042(3) 0.028(2) 0.0100(18) 0.0113(18)
O5W 0.049(8) 0.077(9) 0.051(7) 0.019(7) -0.001(6) 0.015(6)
O6 0.018(2) 0.025(2) 0.058(3) 0.023(2) -0.016(2) -0.0017(19)
N1 0.020(3) 0.028(3) 0.024(3) 0.013(2) 0.003(2) 0.013(2)
N2 0.010(2) 0.021(2) 0.020(2) 0.014(2) 0.0019(18) 0.0024(19)
N3 0.011(2) 0.016(2) 0.015(2) 0.0098(19) 0.0055(17) 0.0033(18)
C1 0.029(4) 0.039(4) 0.024(3) 0.011(3) 0.004(3) 0.023(3)
C2 0.030(4) 0.041(4) 0.026(3) 0.007(3) 0.005(3) 0.015(3)
C3 0.027(4) 0.048(4) 0.021(3) 0.015(3) 0.003(3) 0.007(3)
C4 0.021(3) 0.032(3) 0.025(3) 0.012(3) -0.002(3) 0.002(3)
C5 0.028(3) 0.044(4) 0.030(4) 0.028(3) 0.000(3) 0.004(3)
C6 0.030(4) 0.031(4) 0.037(4) 0.023(3) -0.005(3) 0.002(3)
C7 0.015(3) 0.025(3) 0.031(3) 0.014(3) -0.003(2) 0.002(2)
C8 0.024(3) 0.019(3) 0.042(4) 0.013(3) -0.002(3) 0.005(3)
C9 0.019(3) 0.024(3) 0.036(4) 0.010(3) 0.004(3) 0.011(3)
C10 0.014(3) 0.019(3) 0.017(3) 0.006(2) -0.001(2) 0.003(2)
C11 0.016(3) 0.024(3) 0.027(3) 0.014(3) 0.003(2) 0.008(2)
C12 0.015(3) 0.027(3) 0.026(3) 0.016(3) 0.002(2) 0.004(2)
C13 0.016(3) 0.014(3) 0.024(3) 0.013(2) 0.004(2) 0.007(2)
C14 0.011(3) 0.012(3) 0.019(3) 0.007(2) 0.002(2) -0.001(2)
C15 0.015(3) 0.014(3) 0.013(3) 0.010(2) 0.005(2) 0.006(2)
C16 0.012(3) 0.013(3) 0.014(3) 0.008(2) 0.006(2) 0.005(2)
C17 0.011(3) 0.017(3) 0.017(3) 0.008(2) 0.004(2) 0.003(2)
C18 0.015(3) 0.016(3) 0.019(3) 0.011(2) 0.006(2) 0.008(2)
C19 0.017(3) 0.014(3) 0.017(3) 0.011(2) 0.006(2) 0.007(2)
C20 0.016(3) 0.022(3) 0.017(3) 0.012(2) 0.001(2) 0.008(2)
C21 0.018(3) 0.013(3) 0.016(3) 0.010(2) 0.007(2) 0.006(2)

loop_
_atom_type_symbol
_atom_type_description
_atom_type_scat_dispersion_real
_atom_type_scat_dispersion_imag
_atom_type_scat_source
C C 0.0033 0.0016 'International Tables Vol C Tables 4.2.6.8 and 6.1.1.4'
H H 0.0000 0.0000 'International Tables Vol C Tables 4.2.6.8 and 6.1.1.4'
N N 0.0061 0.0033 'International Tables Vol C Tables 4.2.6.8 and 6.1.1.4'
Cu Cu 0.3201 1.2651 'International Tables Vol C Tables 4.2.6.8 and 6.1.1.4'
O O 0.0106 0.0060 'International Tables Vol C Tables 4.2.6.8 and 6.1.1.4'

loop_
_geom_angle_atom_site_label_1
_geom_angle_atom_site_label_2
_geom_angle_atom_site_label_3
_geom_angle
_geom_angle_site_symmetry_1
_geom_angle_site_symmetry_3
O5 Cu1 O1 94.31(16) 1_455 .
O5 Cu1 N1 90.26(18) 1_455 .
O1 Cu1 N1 164.41(19) . .
O5 Cu1 N2 165.29(17) 1_455 .
O1 Cu1 N2 96.80(17) . .
N1 Cu1 N2 81.56(19) . .
O5 Cu1 O1WB 74.0(5) 1_455 .
O1 Cu1 O1WB 113.6(6) . .
N1 Cu1 O1WB 82.0(6) . .
N2 Cu1 O1WB 92.7(5) . .
O5 Cu1 O1WA 84.62(17) 1_455 .
O1 Cu1 O1WA 86.76(16) . .
N1 Cu1 O1WA 108.53(18) . .
N2 Cu1 O1WA 86.41(17) . .
C13 O1 Cu1 117.2(4) . .
H1W2 O2W H2W2 149(8) . .
H1W3 O3W H2W3 131(7) . .
H1W4 O4W H2W4 107.7 . .
C20 O5 Cu1 130.1(4) . 1_655
H1W5 O5W H2W5 107.7 . .
C1 N1 C12 118.2(5) . .
C1 N1 Cu1 129.9(4) . .
C12 N1 Cu1 111.7(4) . .
C10 N2 C11 116.9(5) . .
C10 N2 Cu1 129.5(4) . .
C11 N2 Cu1 112.6(4) . .
C19 N3 C15 121.9(5) . .
C19 N3 C14 118.9(4) . .
C15 N3 C14 119.2(4) . .
N1 C1 C2 121.9(6) . .
N1 C1 H1 119.0 . .
C2 C1 H1 119.0 . .
C3 C2 C1 120.0(6) . .
C3 C2 H2 120.0 . .
C1 C2 H2 120.0 . .
C2 C3 C4 119.9(6) . .
C2 C3 H3 120.1 . .
C4 C3 H3 120.1 . .
C12 C4 C3 116.8(6) . .
C12 C4 C5 118.4(6) . .
C3 C4 C5 124.8(6) . .
C6 C5 C4 121.1(6) . .
C6 C5 H5 119.4 . .
C4 C5 H5 119.4 . .
C5 C6 C7 121.4(6) . .
C5 C6 H6 119.3 . .
C7 C6 H6 119.3 . .
C8 C7 C11 116.6(6) . .
C8 C7 C6 125.1(6) . .
C11 C7 C6 118.3(6) . .
C9 C8 C7 119.4(6) . .
C9 C8 H8 120.3 . .
C7 C8 H8 120.3 . .
C8 C9 C10 119.9(6) . .
C8 C9 H9 120.1 . .
C10 C9 H9 120.1 . .
N2 C10 C9 123.5(5) . .
N2 C10 H10 118.2 . .
C9 C10 H10 118.2 . .
N2 C11 C7 123.7(5) . .
N2 C11 C12 116.6(5) . .
C7 C11 C12 119.7(5) . .
N1 C12 C4 123.1(6) . .
N1 C12 C11 115.9(5) . .
C4 C12 C11 121.0(5) . .
O2 C13 O1 126.1(5) . .
O2 C13 C14 122.0(5) . .
O1 C13 C14 111.9(5) . .
N3 C14 C13 111.8(4) . .
N3 C14 H14A 109.3 . .
C13 C14 H14A 109.3 . .
N3 C14 H14B 109.3 . .
C13 C14 H14B 109.3 . .
H14A C14 H14B 107.9 . .
N3 C15 C16 120.1(5) . .
N3 C15 H15 120.0 . .
C16 C15 H15 120.0 . .
C15 C16 C17 118.3(5) . .
C15 C16 C21 120.7(5) . .
C17 C16 C21 121.0(5) . .
C18 C17 C16 120.6(5) . .
C18 C17 H17 119.7 . .
C16 C17 H17 119.7 . .
C19 C18 C17 118.8(5) . .
C19 C18 C20 119.8(5) . .
C17 C18 C20 121.4(5) . .
N3 C19 C18 120.3(5) . .
N3 C19 H19 119.9 . .
C18 C19 H19 119.9 . .
O6 C20 O5 126.7(5) . .
O6 C20 C18 119.6(5) . .
O5 C20 C18 113.7(5) . .
O4 C21 O3 126.6(5) . .
O4 C21 C16 115.8(5) . .
O3 C21 C16 117.6(5) . .

loop_
_geom_bond_atom_site_label_1
_geom_bond_atom_site_label_2
_geom_bond_distance
_geom_bond_site_symmetry_2
Cu1 O5 1.945(4) 1_455
Cu1 O1 1.973(4) .
Cu1 N1 2.021(5) .
Cu1 N2 2.025(5) .
Cu1 O1WB 2.233(10) .
Cu1 O1WA 2.274(4) .
O1 C13 1.296(7) .
O2 C13 1.224(7) .
O2W H1W2 0.74(2) .
O2W H2W2 0.74(2) .
O3 C21 1.255(7) .
O3W H1W3 0.74(2) .
O3W H2W3 0.74(2) .
O4 C21 1.253(7) .
O4W H1W4 0.8499 .
O4W H2W4 0.8499 .
O5 C20 1.275(7) .
O5 Cu1 1.945(4) 1_655
O5W H1W5 0.8500 .
O5W H2W5 0.8499 .
O6 C20 1.236(7) .
N1 C1 1.322(8) .
N1 C12 1.394(8) .
N2 C10 1.333(7) .
N2 C11 1.350(7) .
N3 C19 1.350(7) .
N3 C15 1.359(7) .
N3 C14 1.496(7) .
C1 C2 1.419(9) .
C1 H1 0.9500 .
C2 C3 1.375(10) .
C2 H2 0.9500 .
C3 C4 1.411(9) .
C3 H3 0.9500 .
C4 C12 1.408(9) .
C4 C5 1.433(9) .
C5 C6 1.366(10) .
C5 H5 0.9500 .
C6 C7 1.438(9) .
C6 H6 0.9500 .
C7 C8 1.413(9) .
C7 C11 1.418(8) .
C8 C9 1.351(9) .
C8 H8 0.9500 .
C9 C10 1.395(8) .
C9 H9 0.9500 .
C10 H10 0.9500 .
C11 C12 1.429(8) .
C13 C14 1.526(7) .
C14 H14A 0.9900 .
C14 H14B 0.9900 .
C15 C16 1.382(8) .
C15 H15 0.9500 .
C16 C17 1.404(7) .
C16 C21 1.522(7) .
C17 C18 1.388(8) .
C17 H17 0.9500 .
C18 C19 1.379(8) .
C18 C20 1.520(7) .
C19 H19 0.9500 .
